data_8106115
loop_
_publ_author_name
'Pu, Xiaohua'

_publ_section_title
;
 The crystal structure of
 (E)-4-chloro-2-(((5-methylpyridin-2-yl)imino)methyl)phenol, C13H11ClN2O
;
_journal_issue 2
_journal_name_full 'Zeitschrift f\"ur Kristallographie - New Crystal Structures'
_journal_page_first 253
_journal_page_last 254
_journal_paper_doi 10.1515/ncrs-2017-0254
_journal_volume 233
_journal_year 2018
_chemical_formula_sum 'C13 H11 Cl N2 O'
_chemical_formula_weight 246.69
_space_group_IT_number 14
_space_group_name_Hall '-P 2yn'
_space_group_name_H-M_alt 'P 1 21/n 1'
_symmetry_cell_setting monoclinic
_symmetry_space_group_name_H-M 'P 1 21/n 1'
_atom_sites_solution_hydrogens geom
_atom_sites_solution_primary direct
_atom_sites_solution_secondary difmap
_cell_angle_alpha 90.00
_cell_angle_beta 102.714(5)
_cell_angle_gamma 90.00
_cell_formula_units_Z 4
_cell_length_a 13.997(5)
_cell_length_b 4.6734(15)
_cell_length_c 18.019(7)
_cell_measurement_reflns_used 8971
_cell_measurement_temperature 153(2)
_cell_measurement_theta_max 28
_cell_measurement_theta_min 2.98
_cell_volume 1149.8(7)
_computing_cell_refinement 'CrystalClear (Rigaku Inc., 2008 [11])'
_computing_data_collection 'CrystalClear (Rigaku Inc., 2008 [11])'
_computing_data_reduction 'CrystalClear (Rigaku Inc., 2008 [11])'
_computing_molecular_graphics 'SHELXL-97 (Sheldrick, 1997 [13])'
_computing_publication_material 'SHELXL-97 (Sheldrick, 1997 [13])'
_computing_structure_refinement 'SHELXL-97 (Sheldrick, 1997 [13])'
_computing_structure_solution 'SHELXS-97 (Sheldrick, 1990 [12])'
_diffrn_ambient_temperature 153(2)
_diffrn_measured_fraction_theta_full 0.998
_diffrn_measured_fraction_theta_max 0.998
_diffrn_measurement_device_type AFC10/Saturn724+
_diffrn_measurement_method 'phi and omega scans'
_diffrn_radiation_monochromator graphite
_diffrn_radiation_source 'fine-focus sealed tube'
_diffrn_radiation_type MoK\a
_diffrn_radiation_wavelength 0.71073
_diffrn_reflns_av_R_equivalents 0.0266
_diffrn_reflns_av_sigmaI/netI 0.0275
_diffrn_reflns_limit_h_max 18
_diffrn_reflns_limit_h_min -18
_diffrn_reflns_limit_k_max 5
_diffrn_reflns_limit_k_min -6
_diffrn_reflns_limit_l_max 16
_diffrn_reflns_limit_l_min -23
_diffrn_reflns_number 8971
_diffrn_reflns_theta_full 28.00
_diffrn_reflns_theta_max 28.00
_diffrn_reflns_theta_min 2.98
_diffrn_standards_decay_% 0
_diffrn_standards_interval_count 0
_diffrn_standards_interval_time 0
_diffrn_standards_number 0
_exptl_absorpt_coefficient_mu 0.315
_exptl_absorpt_correction_T_max 0.9614
_exptl_absorpt_correction_T_min 0.8383
_exptl_absorpt_correction_type Sem-empirical
_exptl_absorpt_process_details 'Sem-empirical from equivalents'
_exptl_crystal_colour orange
_exptl_crystal_density_diffrn 1.425
_exptl_crystal_density_method 'not measured'
_exptl_crystal_description prism
_exptl_crystal_F_000 512
_exptl_crystal_size_max 0.58
_exptl_crystal_size_mid 0.13
_exptl_crystal_size_min 0.13
_refine_diff_density_max 0.295
_refine_diff_density_min -0.271
_refine_diff_density_rms 0.049
_refine_ls_extinction_method none
_refine_ls_goodness_of_fit_ref 1.134
_refine_ls_hydrogen_treatment mixed
_refine_ls_matrix_type full
_refine_ls_number_parameters 159
_refine_ls_number_reflns 2775
_refine_ls_number_restraints 0
_refine_ls_restrained_S_all 1.134
_refine_ls_R_factor_all 0.0569
_refine_ls_R_factor_gt 0.0481
_refine_ls_shift/su_max 0.019
_refine_ls_shift/su_mean 0.000
_refine_ls_structure_factor_coef Fsqd
_refine_ls_weighting_details 'calc w=1/[\s^2^(Fo^2^)+(0.0467P)^2^+0.5299P] where P=(Fo^2^+2Fc^2^)/3'
_refine_ls_weighting_scheme calc
_refine_ls_wR_factor_gt 0.1091
_refine_ls_wR_factor_ref 0.1141
_reflns_number_gt 2484
_reflns_number_total 2775
_reflns_threshold_expression >2sigma(I)
_cod_data_source_file suppl_ncrs-2017-0254_suppl.cif
_cod_data_source_block y3010
_cod_original_cell_volume 1149.7(7)
_cod_original_sg_symbol_H-M P2(1)/n
_cod_database_code 8106115
_publcif_info_exptl_table_max_cols 4
_publcif_info_exptl_table_use_headnotes n
_publcif_funding_html
;
;

loop_
_symmetry_equiv_pos_as_xyz
'x, y, z'
'-x+1/2, y+1/2, -z+1/2'
'-x, -y, -z'
'x-1/2, -y-1/2, z-1/2'

loop_
_atom_site_label
_atom_site_type_symbol
_atom_site_fract_x
_atom_site_fract_y
_atom_site_fract_z
_atom_site_U_iso_or_equiv
_atom_site_adp_type
_atom_site_occupancy
_atom_site_symmetry_multiplicity
_atom_site_calc_flag
_atom_site_refinement_flags
_atom_site_disorder_assembly
_atom_site_disorder_group
Cl1 Cl 0.88851(3) -0.25239(11) 0.60279(3) 0.03357(15) Uani 1 1 d . . .
O1 O 0.77266(9) 0.3044(3) 0.30495(7) 0.0254(3) Uani 1 1 d . . .
N1 N 0.64689(10) 0.6072(3) 0.35980(8) 0.0204(3) Uani 1 1 d . . .
N2 N 0.53197(10) 0.8812(3) 0.40995(8) 0.0239(3) Uani 1 1 d . . .
C1 C 0.74993(12) 0.2552(3) 0.43334(9) 0.0199(3) Uani 1 1 d . . .
C2 C 0.79527(12) 0.1782(4) 0.37350(10) 0.0209(3) Uani 1 1 d . . .
C3 C 0.86697(12) -0.0349(4) 0.38516(10) 0.0243(4) Uani 1 1 d . . .
H3 H 0.8965 -0.0896 0.3446 0.029 Uiso 1 1 calc R . .
C4 C 0.89540(13) -0.1669(4) 0.45517(11) 0.0259(4) Uani 1 1 d . . .
H4 H 0.9446 -0.3105 0.4630 0.031 Uiso 1 1 calc R . .
C5 C 0.85125(12) -0.0875(4) 0.51402(10) 0.0242(4) Uani 1 1 d . . .
C6 C 0.77900(12) 0.1176(4) 0.50359(10) 0.0226(4) Uani 1 1 d . . .
H6 H 0.7488 0.1658 0.5442 0.027 Uiso 1 1 calc R . .
C7 C 0.67370(12) 0.4718(4) 0.42309(9) 0.0209(3) Uani 1 1 d . . .
H7 H 0.6431 0.5142 0.4639 0.025 Uiso 1 1 calc R . .
C8 C 0.57167(12) 0.8149(4) 0.35096(9) 0.0197(3) Uani 1 1 d . . .
C9 C 0.54224(12) 0.9427(4) 0.28009(10) 0.0235(4) Uani 1 1 d . . .
H9 H 0.5731 0.8946 0.2398 0.028 Uiso 1 1 calc R . .
C10 C 0.46717(12) 1.1415(4) 0.26925(10) 0.0242(4) Uani 1 1 d . . .
H10 H 0.4457 1.2302 0.2210 0.029 Uiso 1 1 calc R . .
C11 C 0.42317(12) 1.2114(4) 0.32894(10) 0.0228(4) Uani 1 1 d . . .
C12 C 0.46019(12) 1.0762(4) 0.39815(10) 0.0252(4) Uani 1 1 d . . .
H12 H 0.4325 1.1259 0.4400 0.030 Uiso 1 1 calc R . .
C13 C 0.34098(13) 1.4245(4) 0.31998(11) 0.0312(4) Uani 1 1 d . . .
H13A H 0.3630 1.6093 0.3042 0.037 Uiso 1 1 calc R . .
H13B H 0.3213 1.4469 0.3686 0.037 Uiso 1 1 calc R . .
H13C H 0.2851 1.3562 0.2813 0.037 Uiso 1 1 calc R . .
H1O H 0.7287(18) 0.434(6) 0.3055(14) 0.053(7) Uiso 1 1 d . . .

loop_
_atom_site_aniso_label
_atom_site_aniso_U_11
_atom_site_aniso_U_22
_atom_site_aniso_U_33
_atom_site_aniso_U_23
_atom_site_aniso_U_13
_atom_site_aniso_U_12
Cl1 0.0333(3) 0.0350(3) 0.0288(2) 0.0090(2) -0.00112(18) 0.0002(2)
O1 0.0288(6) 0.0264(7) 0.0225(6) 0.0023(5) 0.0090(5) 0.0050(6)
N1 0.0195(6) 0.0195(7) 0.0221(7) -0.0024(6) 0.0042(5) -0.0006(6)
N2 0.0240(7) 0.0259(8) 0.0224(7) -0.0020(6) 0.0063(6) 0.0020(6)
C1 0.0191(7) 0.0184(8) 0.0221(8) -0.0020(7) 0.0045(6) -0.0021(6)
C2 0.0202(8) 0.0195(8) 0.0227(8) -0.0017(6) 0.0044(6) -0.0034(6)
C3 0.0213(8) 0.0233(9) 0.0294(9) -0.0015(7) 0.0079(7) -0.0001(7)
C4 0.0191(8) 0.0235(9) 0.0339(10) 0.0004(7) 0.0030(7) 0.0006(7)
C5 0.0228(8) 0.0227(8) 0.0246(8) 0.0028(7) -0.0005(7) -0.0046(7)
C6 0.0217(8) 0.0236(8) 0.0224(8) -0.0017(7) 0.0042(7) -0.0032(7)
C7 0.0210(8) 0.0205(8) 0.0218(8) -0.0033(7) 0.0058(6) -0.0021(7)
C8 0.0183(7) 0.0185(8) 0.0218(8) -0.0037(6) 0.0032(6) -0.0025(6)
C9 0.0254(8) 0.0240(9) 0.0216(8) -0.0018(7) 0.0064(7) 0.0005(7)
C10 0.0254(8) 0.0226(8) 0.0231(8) 0.0025(7) 0.0022(7) -0.0005(7)
C11 0.0189(8) 0.0195(8) 0.0290(9) -0.0030(7) 0.0029(7) -0.0020(7)
C12 0.0236(8) 0.0264(9) 0.0269(9) -0.0042(7) 0.0083(7) 0.0011(7)
C13 0.0241(9) 0.0266(10) 0.0425(11) -0.0024(8) 0.0061(8) 0.0035(8)

loop_
_atom_type_symbol
_atom_type_description
_atom_type_scat_dispersion_real
_atom_type_scat_dispersion_imag
_atom_type_scat_source
C C 0.0033 0.0016 'International Tables Vol C Tables 4.2.6.8 and 6.1.1.4'
H H 0.0000 0.0000 'International Tables Vol C Tables 4.2.6.8 and 6.1.1.4'
N N 0.0061 0.0033 'International Tables Vol C Tables 4.2.6.8 and 6.1.1.4'
O O 0.0106 0.0060 'International Tables Vol C Tables 4.2.6.8 and 6.1.1.4'
Cl Cl 0.1484 0.1585 'International Tables Vol C Tables 4.2.6.8 and 6.1.1.4'

loop_
_geom_angle_atom_site_label_1
_geom_angle_atom_site_label_2
_geom_angle_atom_site_label_3
_geom_angle
_geom_angle_site_symmetry_1
_geom_angle_site_symmetry_3
C2 O1 H1O 108.8(17) . .
C7 N1 C8 120.13(14) . .
C12 N2 C8 117.36(15) . .
C6 C1 C2 118.92(15) . .
C6 C1 C7 119.67(15) . .
C2 C1 C7 121.41(15) . .
O1 C2 C3 117.90(15) . .
O1 C2 C1 122.40(15) . .
C3 C2 C1 119.70(16) . .
C4 C3 C2 120.59(16) . .
C4 C3 H3 119.7 . .
C2 C3 H3 119.7 . .
C3 C4 C5 119.35(16) . .
C3 C4 H4 120.3 . .
C5 C4 H4 120.3 . .
C6 C5 C4 121.23(16) . .
C6 C5 Cl1 119.63(14) . .
C4 C5 Cl1 119.15(14) . .
C5 C6 C1 120.19(16) . .
C5 C6 H6 119.9 . .
C1 C6 H6 119.9 . .
N1 C7 C1 121.23(15) . .
N1 C7 H7 119.4 . .
C1 C7 H7 119.4 . .
N2 C8 C9 122.66(16) . .
N2 C8 N1 119.85(15) . .
C9 C8 N1 117.49(15) . .
C10 C9 C8 118.77(16) . .
C10 C9 H9 120.6 . .
C8 C9 H9 120.6 . .
C9 C10 C11 120.02(16) . .
C9 C10 H10 120.0 . .
C11 C10 H10 120.0 . .
C10 C11 C12 116.43(16) . .
C10 C11 C13 122.09(16) . .
C12 C11 C13 121.48(16) . .
N2 C12 C11 124.73(16) . .
N2 C12 H12 117.6 . .
C11 C12 H12 117.6 . .
C11 C13 H13A 109.5 . .
C11 C13 H13B 109.5 . .
H13A C13 H13B 109.5 . .
C11 C13 H13C 109.5 . .
H13A C13 H13C 109.5 . .
H13B C13 H13C 109.5 . .

loop_
_geom_bond_atom_site_label_1
_geom_bond_atom_site_label_2
_geom_bond_distance
_geom_bond_site_symmetry_2
Cl1 C5 1.7483(18) .
O1 C2 1.342(2) .
O1 H1O 0.87(3) .
N1 C7 1.286(2) .
N1 C8 1.415(2) .
N2 C12 1.338(2) .
N2 C8 1.340(2) .
C1 C6 1.398(2) .
C1 C2 1.413(2) .
C1 C7 1.453(2) .
C2 C3 1.397(2) .
C3 C4 1.382(3) .
C3 H3 0.9500 .
C4 C5 1.390(3) .
C4 H4 0.9500 .
C5 C6 1.376(2) .
C6 H6 0.9500 .
C7 H7 0.9500 .
C8 C9 1.388(2) .
C9 C10 1.384(2) .
C9 H9 0.9500 .
C10 C11 1.391(2) .
C10 H10 0.9500 .
C11 C12 1.392(2) .
C11 C13 1.503(2) .
C12 H12 0.9500 .
C13 H13A 0.9800 .
C13 H13B 0.9800 .
C13 H13C 0.9800 .

loop_
_geom_torsion_atom_site_label_1
_geom_torsion_atom_site_label_2
_geom_torsion_atom_site_label_3
_geom_torsion_atom_site_label_4
_geom_torsion
_geom_torsion_site_symmetry_1
_geom_torsion_site_symmetry_2
_geom_torsion_site_symmetry_3
_geom_torsion_site_symmetry_4
C6 C1 C2 O1 -178.70(15) . . . .
C7 C1 C2 O1 1.7(2) . . . .
C6 C1 C2 C3 0.8(2) . . . .
C7 C1 C2 C3 -178.78(15) . . . .
O1 C2 C3 C4 178.14(16) . . . .
C1 C2 C3 C4 -1.4(3) . . . .
C2 C3 C4 C5 0.6(3) . . . .
C3 C4 C5 C6 0.8(3) . . . .
C3 C4 C5 Cl1 -179.28(13) . . . .
C4 C5 C6 C1 -1.4(3) . . . .
Cl1 C5 C6 C1 178.70(13) . . . .
C2 C1 C6 C5 0.6(2) . . . .
C7 C1 C6 C5 -179.87(15) . . . .
C8 N1 C7 C1 179.28(14) . . . .
C6 C1 C7 N1 178.34(15) . . . .
C2 C1 C7 N1 -2.1(2) . . . .
C12 N2 C8 C9 1.0(2) . . . .
C12 N2 C8 N1 -179.09(15) . . . .
C7 N1 C8 N2 3.5(2) . . . .
C7 N1 C8 C9 -176.58(15) . . . .
N2 C8 C9 C10 -1.7(3) . . . .
N1 C8 C9 C10 178.42(15) . . . .
C8 C9 C10 C11 0.5(3) . . . .
C9 C10 C11 C12 1.2(2) . . . .
C9 C10 C11 C13 -179.62(16) . . . .
C8 N2 C12 C11 0.9(3) . . . .
C10 C11 C12 N2 -2.0(3) . . . .
C13 C11 C12 N2 178.84(17) . . . .

loop_
_publcif_info_datablock.id
_publcif_info_datablock.publ_exptl
_publcif_info_datablock.publ_geom
_publcif_info_datablock.structure
{913037f9-ad6a-4d3b-9ae6-222aa3d90635} y y y

loop_
_publcif_info_exptl_table_extra_item
sin_theta_over_lambda_max

loop_
_publcif_info_tables.block_id
_publcif_info_tables.reference_item
{913037f9-ad6a-4d3b-9ae6-222aa3d90635} '_publcif_info_datablock.publ_exptl'

loop_
_publcif_info_cif.paper_type
EE
